data_1529099
loop_
_publ_author_name
'Audebrand, N.'
'Jeanneau, E.'
'Louer, D.'
'Bataille, T.'
'Raite, S.'

_publ_section_title
;
 A family of microporous mixed oxalates with isotypic-framework structures
 based on eight-coordinate metals
;
_journal_name_full 'Solid State Sciences'
_journal_page_first 579
_journal_page_last 591
_journal_volume 6
_journal_year 2004
_chemical_formula_sum 'Ca2 O20 Zr'
_chemical_name_systematic 'Ca2 Zr (C2 O4)4 (H2 O)5.5'
_space_group_IT_number 119
_symmetry_space_group_name_Hall 'I -4 -2'
_symmetry_space_group_name_H-M 'I -4 m 2'
_cell_angle_alpha 90
_cell_angle_beta 90
_cell_angle_gamma 90
_cell_formula_units_Z 2
_cell_length_a 11.2558
_cell_length_b 11.2558
_cell_length_c 8.4288
_cell_volume 1067.870
_citation_journal_id_ASTM SSSCFJ
_cod_data_source_file Audebrand_SSSCFJ_2004_88.cif
_cod_data_source_block Ca2O20Zr1
_cod_original_cell_volume 1067.87
_cod_original_formula_sum 'Ca2 O20 Zr1'
_cod_database_code 1529099

loop_
_symmetry_equiv_pos_as_xyz
x,y,z
y,-x,-z
-x,-y,z
-y,x,-z
-x,y,z
y,x,-z
x,-y,z
-y,-x,-z
x+1/2,y+1/2,z+1/2
y+1/2,-x+1/2,-z+1/2
-x+1/2,-y+1/2,z+1/2
-y+1/2,x+1/2,-z+1/2
-x+1/2,y+1/2,z+1/2
y+1/2,x+1/2,-z+1/2
x+1/2,-y+1/2,z+1/2
-y+1/2,-x+1/2,-z+1/2

loop_
_atom_site_label
_atom_site_type_symbol
_atom_site_fract_x
_atom_site_fract_y
_atom_site_fract_z
_atom_site_occupancy
_atom_site_U_iso_or_equiv
O1 O 0.5 0.373 0.238 1 0.0
O5 O-2 0.5 0.306 -0.069 1 0.0
Zr1 Zr+4 0.5 0 0.25 1 0.0
O2 O 0.5 0.1925 0.1859 1 0.0
Ca2 Ca+2 0.5 0.5 0 1 0.0
O4 O 0.5 0.1223 0.485 1 0.0
O3 O 0.5 0.7098 0.6092 1 0.0
Ca1 Ca+2 0.5 0.5 0.5 1 0.0
